data_1517181
loop_
_publ_author_name
'Wang, Qi-Qiang'
'Day, Victor W.'
'Bowman-James, Kristin'

_publ_section_title
;
 Macrocyclic Influences in CO2 Uptake and Stabilization.
;
_journal_issue 15
_journal_name_full 'Organic letters'
_journal_page_first 3982
_journal_page_last 3985
_journal_paper_doi 10.1021/ol501812u
_journal_volume 16
_journal_year 2014
_chemical_formula_sum 'C24 H30 N8 O6'
_chemical_formula_weight 526.56
_chemical_name_systematic
; 
 ? 
;
_space_group_IT_number 9
_symmetry_cell_setting monoclinic
_symmetry_space_group_name_Hall 'C -2yc'
_symmetry_space_group_name_H-M 'C 1 c 1'
_atom_sites_solution_hydrogens difmap
_atom_sites_solution_primary direct
_atom_sites_solution_secondary difmap
_audit_creation_method SHELXTL
_cell_angle_alpha 90.00
_cell_angle_beta 92.399(4)
_cell_angle_gamma 90.00
_cell_formula_units_Z 4
_cell_length_a 9.5929(8)
_cell_length_b 13.2942(11)
_cell_length_c 18.7485(14)
_cell_measurement_reflns_used 3966
_cell_measurement_temperature 100(2)
_cell_measurement_theta_max 69.76
_cell_measurement_theta_min 4.72
_cell_volume 2388.9(3)
_computing_cell_refinement 'Bruker SAINT'
_computing_data_collection 'Bruker APEX2'
_computing_data_reduction 'Bruker SAINT'
_computing_molecular_graphics 'Bruker SHELXTL'
_computing_publication_material 'Bruker SHELXTL'
_computing_structure_refinement 'Bruker SHELXTL'
_computing_structure_solution 'Bruker SHELXTL'
_diffrn_ambient_temperature 100(2)
_diffrn_measured_fraction_theta_full 0.968
_diffrn_measured_fraction_theta_max 0.943
_diffrn_measurement_device_type 'Bruker APEX-II CCD'
_diffrn_measurement_method '\f and \w scans'
_diffrn_radiation_monochromator 'Helios multilayer optics'
_diffrn_radiation_source 'Bruker MicroStar microfocus rotating anode'
_diffrn_radiation_type CuK\a
_diffrn_radiation_wavelength 1.54178
_diffrn_reflns_av_R_equivalents 0.0275
_diffrn_reflns_av_sigmaI/netI 0.0302
_diffrn_reflns_limit_h_max 9
_diffrn_reflns_limit_h_min -10
_diffrn_reflns_limit_k_max 16
_diffrn_reflns_limit_k_min -14
_diffrn_reflns_limit_l_max 20
_diffrn_reflns_limit_l_min -22
_diffrn_reflns_number 11774
_diffrn_reflns_theta_full 66.00
_diffrn_reflns_theta_max 70.00
_diffrn_reflns_theta_min 4.72
_diffrn_standards_decay_% 0.00
_diffrn_standards_number 0
_exptl_absorpt_coefficient_mu 0.902
_exptl_absorpt_correction_T_max 1.000
_exptl_absorpt_correction_T_min 0.901
_exptl_absorpt_correction_type multi-scan
_exptl_crystal_colour colourless
_exptl_crystal_density_diffrn 1.464
_exptl_crystal_density_method 'not measured'
_exptl_crystal_description Irregular
_exptl_crystal_F_000 1112
_exptl_crystal_size_max 0.04
_exptl_crystal_size_mid 0.01
_exptl_crystal_size_min 0.01
_refine_diff_density_max 0.114
_refine_diff_density_min -0.175
_refine_diff_density_rms 0.032
_refine_ls_abs_structure_details 'Flack H D (1983), Acta Cryst. A39, 876-881'
_refine_ls_abs_structure_Flack 0.01(14)
_refine_ls_extinction_method none
_refine_ls_goodness_of_fit_ref 1.048
_refine_ls_hydrogen_treatment refall
_refine_ls_matrix_type full
_refine_ls_number_parameters 463
_refine_ls_number_reflns 3526
_refine_ls_number_restraints 2
_refine_ls_restrained_S_all 1.048
_refine_ls_R_factor_all 0.0311
_refine_ls_R_factor_gt 0.0275
_refine_ls_shift/su_max 0.000
_refine_ls_shift/su_mean 0.000
_refine_ls_structure_factor_coef Fsqd
_refine_ls_weighting_details 'calc w=1/[\s^2^(Fo^2^)+(0.0427P)^2^+0.0458P] where P=(Fo^2^+2Fc^2^)/3'
_refine_ls_weighting_scheme calc
_refine_ls_wR_factor_gt 0.0653
_refine_ls_wR_factor_ref 0.0667
_reflns_number_gt 3317
_reflns_number_total 3526
_reflns_threshold_expression >2sigma(I)
_cod_data_source_file ol501812u_si_002.cif
_cod_data_source_block q61d
_cod_depositor_comments
;
The following automatic conversions were performed:

'_symmetry_cell_setting' value 'Monoclinic' changed to 'monoclinic'
according to
/usr/data/users/saulius/crontab/automatic-downloads/rss-feeds/ACS/lib/dictionaries/cif_core.dic
dictionary named 'cif_core.dic' version 2.4.2 from 2011-04-26.

Automatic conversion script
Id: cif_fix_values 2281 2013-09-26 08:29:07Z andrius 

 Adding full bibliography for 1517181.cif.
;
_cod_original_sg_symbol_H-M Cc
_cod_database_code 1517181

loop_
_symmetry_equiv_pos_as_xyz
'x, y, z'
'x, -y, z+1/2'
'x+1/2, y+1/2, z'
'x+1/2, -y+1/2, z+1/2'

loop_
_atom_site_label
_atom_site_type_symbol
_atom_site_fract_x
_atom_site_fract_y
_atom_site_fract_z
_atom_site_U_iso_or_equiv
_atom_site_adp_type
_atom_site_occupancy
_atom_site_symmetry_multiplicity
_atom_site_calc_flag
O1 O 0.39208(14) 0.42886(11) 0.65892(7) 0.0281(3) Uani 1 1 d
O2 O 0.36879(16) 0.31885(13) 0.29187(7) 0.0332(3) Uani 1 1 d
O3 O 0.33738(14) 0.04522(10) 0.27576(6) 0.0241(3) Uani 1 1 d
O4 O 0.42216(14) 0.15032(11) 0.64307(7) 0.0237(3) Uani 1 1 d
O5 O 0.00046(14) 0.28861(10) 0.47753(7) 0.0215(3) Uani 1 1 d
O6 O -0.00721(13) 0.11961(10) 0.47727(7) 0.0212(3) Uani 1 1 d
N1 N -0.00713(15) 0.25993(12) 0.62230(8) 0.0181(3) Uani 1 1 d
H1N H 0.020(2) 0.2577(18) 0.5760(14) 0.025(6) Uiso 1 1 d
C2 C -0.0326(2) 0.36950(15) 0.63716(10) 0.0233(4) Uani 1 1 d
H2A H -0.090(3) 0.3772(18) 0.6800(14) 0.033(6) Uiso 1 1 d
H2B H -0.095(3) 0.3950(18) 0.5974(13) 0.029(6) Uiso 1 1 d
C3 C 0.10020(19) 0.42984(14) 0.64720(10) 0.0211(4) Uani 1 1 d
H3A H 0.1528(19) 0.4170(13) 0.6929(10) 0.006(4) Uiso 1 1 d
H3B H 0.077(2) 0.4989(17) 0.6485(10) 0.012(5) Uiso 1 1 d
N4 N 0.19428(17) 0.41053(12) 0.58985(8) 0.0203(3) Uani 1 1 d
H4N H 0.156(3) 0.398(2) 0.5501(17) 0.035(7) Uiso 1 1 d
C5 C 0.33299(19) 0.41110(14) 0.60106(9) 0.0190(4) Uani 1 1 d
C6 C 0.4151(2) 0.38718(13) 0.53591(10) 0.0191(4) Uani 1 1 d
N7 N 0.33811(16) 0.37166(11) 0.47548(8) 0.0188(3) Uani 1 1 d
C8 C 0.5592(2) 0.38330(14) 0.53990(10) 0.0216(4) Uani 1 1 d
H8 H 0.607(3) 0.3959(17) 0.5835(13) 0.027(6) Uiso 1 1 d
C9 C 0.6284(2) 0.36298(15) 0.47782(11) 0.0240(4) Uani 1 1 d
H9 H 0.730(3) 0.358(2) 0.4793(14) 0.039(7) Uiso 1 1 d
C10 C 0.5500(2) 0.34659(14) 0.41481(10) 0.0234(4) Uani 1 1 d
H10 H 0.594(3) 0.3308(17) 0.3714(14) 0.027(6) Uiso 1 1 d
C11 C 0.4060(2) 0.35141(14) 0.41633(10) 0.0194(4) Uani 1 1 d
C12 C 0.3160(2) 0.33527(14) 0.34926(9) 0.0209(4) Uani 1 1 d
N13 N 0.17965(17) 0.34162(12) 0.35858(8) 0.0215(3) Uani 1 1 d
H13N H 0.150(2) 0.3473(16) 0.4003(13) 0.017(5) Uiso 1 1 d
C14 C 0.0732(2) 0.32757(15) 0.30148(10) 0.0235(4) Uani 1 1 d
H14A H 0.105(2) 0.2784(19) 0.2686(13) 0.025(6) Uiso 1 1 d
H14B H 0.060(2) 0.3930(18) 0.2754(12) 0.023(6) Uiso 1 1 d
C15 C -0.0640(2) 0.29804(14) 0.33333(10) 0.0210(4) Uani 1 1 d
H15A H -0.096(2) 0.3529(17) 0.3656(13) 0.023(5) Uiso 1 1 d
H15B H -0.131(3) 0.2899(18) 0.2940(14) 0.032(6) Uiso 1 1 d
N16 N -0.05871(15) 0.20468(12) 0.37412(8) 0.0184(3) Uani 1 1 d
C17 C -0.08169(19) 0.10967(14) 0.33563(10) 0.0201(4) Uani 1 1 d
H17A H -0.118(2) 0.0607(17) 0.3682(12) 0.022(5) Uiso 1 1 d
H17B H -0.162(3) 0.1220(18) 0.2979(13) 0.028(6) Uiso 1 1 d
C18 C 0.04611(19) 0.06603(15) 0.30068(9) 0.0217(4) Uani 1 1 d
H18A H 0.072(2) 0.1040(16) 0.2595(12) 0.016(5) Uiso 1 1 d
H18B H 0.022(3) -0.002(2) 0.2829(12) 0.028(6) Uiso 1 1 d
N19 N 0.16209(16) 0.06336(12) 0.35282(8) 0.0209(3) Uani 1 1 d
H19N H 0.142(2) 0.0709(16) 0.3956(13) 0.019(5) Uiso 1 1 d
C20 C 0.29565(19) 0.05973(13) 0.33614(9) 0.0181(3) Uani 1 1 d
C21 C 0.39574(19) 0.07598(14) 0.39945(9) 0.0184(4) Uani 1 1 d
N22 N 0.33674(16) 0.09233(11) 0.46177(8) 0.0183(3) Uani 1 1 d
C23 C 0.5386(2) 0.07503(14) 0.39175(10) 0.0215(4) Uani 1 1 d
H23 H 0.578(2) 0.0604(17) 0.3460(13) 0.026(6) Uiso 1 1 d
C24 C 0.6251(2) 0.09382(15) 0.45166(11) 0.0236(4) Uani 1 1 d
H24 H 0.727(3) 0.0971(19) 0.4496(13) 0.035(7) Uiso 1 1 d
C25 C 0.56472(19) 0.11325(14) 0.51609(10) 0.0206(4) Uani 1 1 d
H25 H 0.614(2) 0.1266(17) 0.5570(13) 0.021(5) Uiso 1 1 d
C26 C 0.42051(19) 0.11101(13) 0.51870(9) 0.0181(4) Uani 1 1 d
C27 C 0.35241(19) 0.12640(13) 0.58944(10) 0.0181(3) Uani 1 1 d
N28 N 0.21494(16) 0.10791(12) 0.58818(8) 0.0192(3) Uani 1 1 d
H28N H 0.170(3) 0.100(2) 0.5489(16) 0.036(7) Uiso 1 1 d
C29 C 0.14015(19) 0.10899(14) 0.65410(9) 0.0197(4) Uani 1 1 d
H29A H 0.203(2) 0.0850(16) 0.6931(11) 0.016(5) Uiso 1 1 d
H29B H 0.062(2) 0.0622(17) 0.6478(11) 0.019(5) Uiso 1 1 d
C30 C 0.0972(2) 0.21411(15) 0.67487(9) 0.0210(4) Uani 1 1 d
H30A H 0.173(2) 0.2579(16) 0.6772(11) 0.017(5) Uiso 1 1 d
H30B H 0.049(2) 0.2146(17) 0.7215(12) 0.023(6) Uiso 1 1 d
C31 C -0.1431(2) 0.20487(16) 0.62082(10) 0.0233(4) Uani 1 1 d
H31A H -0.125(3) 0.132(2) 0.5996(15) 0.041(7) Uiso 1 1 d
H31B H -0.174(2) 0.2050(16) 0.6712(12) 0.017(5) Uiso 1 1 d
H31C H -0.207(3) 0.2495(18) 0.5880(13) 0.027(6) Uiso 1 1 d
C32 C -0.01952(18) 0.20374(14) 0.44661(9) 0.0178(4) Uani 1 1 d

loop_
_atom_site_aniso_label
_atom_site_aniso_U_11
_atom_site_aniso_U_22
_atom_site_aniso_U_33
_atom_site_aniso_U_23
_atom_site_aniso_U_13
_atom_site_aniso_U_12
O1 0.0266(8) 0.0406(9) 0.0170(7) -0.0040(5) -0.0021(5) -0.0049(6)
O2 0.0295(8) 0.0552(10) 0.0154(7) -0.0050(6) 0.0068(5) 0.0008(6)
O3 0.0258(7) 0.0323(8) 0.0146(7) -0.0024(5) 0.0059(5) -0.0022(5)
O4 0.0216(7) 0.0324(8) 0.0170(6) -0.0006(5) -0.0019(5) -0.0016(5)
O5 0.0224(7) 0.0269(7) 0.0153(6) -0.0030(5) 0.0011(4) -0.0020(5)
O6 0.0199(7) 0.0278(7) 0.0160(6) 0.0021(5) 0.0005(4) 0.0015(5)
N1 0.0162(8) 0.0264(8) 0.0120(7) -0.0011(6) 0.0018(5) 0.0006(6)
C2 0.0244(10) 0.0281(10) 0.0177(10) -0.0024(7) 0.0040(7) 0.0051(7)
C3 0.0231(10) 0.0264(10) 0.0141(9) -0.0035(7) 0.0031(7) 0.0017(7)
N4 0.0214(9) 0.0264(8) 0.0131(8) -0.0029(6) -0.0005(6) 0.0004(6)
C5 0.0214(10) 0.0194(9) 0.0161(9) -0.0006(6) -0.0005(7) -0.0017(6)
C6 0.0230(10) 0.0154(9) 0.0187(9) 0.0008(7) -0.0004(7) -0.0012(6)
N7 0.0212(8) 0.0179(7) 0.0172(8) 0.0006(6) 0.0012(6) -0.0014(6)
C8 0.0208(10) 0.0226(9) 0.0213(10) 0.0010(7) -0.0015(7) -0.0013(7)
C9 0.0202(11) 0.0256(10) 0.0261(10) 0.0047(8) 0.0014(7) 0.0025(7)
C10 0.0250(10) 0.0226(10) 0.0231(10) 0.0017(7) 0.0055(8) 0.0014(7)
C11 0.0232(10) 0.0190(9) 0.0165(9) 0.0004(7) 0.0037(6) -0.0007(6)
C12 0.0244(10) 0.0215(9) 0.0169(10) 0.0002(7) 0.0030(7) -0.0020(7)
N13 0.0203(9) 0.0322(9) 0.0121(8) -0.0019(6) 0.0028(6) -0.0041(6)
C14 0.0267(11) 0.0298(11) 0.0137(9) -0.0009(8) -0.0004(7) -0.0065(7)
C15 0.0221(10) 0.0253(10) 0.0154(9) 0.0008(7) -0.0028(7) 0.0004(7)
N16 0.0192(8) 0.0235(8) 0.0123(7) -0.0005(5) -0.0011(5) 0.0001(5)
C17 0.0201(10) 0.0259(10) 0.0141(8) -0.0032(7) -0.0006(6) -0.0018(7)
C18 0.0221(10) 0.0282(10) 0.0147(9) -0.0025(7) 0.0004(7) 0.0017(7)
N19 0.0205(9) 0.0299(9) 0.0123(8) -0.0026(6) 0.0013(6) 0.0016(6)
C20 0.0200(9) 0.0172(8) 0.0172(9) -0.0006(6) 0.0035(6) 0.0011(6)
C21 0.0233(10) 0.0164(9) 0.0158(9) 0.0008(6) 0.0023(7) 0.0001(6)
N22 0.0184(8) 0.0186(7) 0.0182(8) 0.0009(6) 0.0019(5) 0.0017(6)
C23 0.0203(10) 0.0233(10) 0.0215(10) 0.0000(7) 0.0079(7) 0.0007(7)
C24 0.0189(11) 0.0235(10) 0.0286(10) 0.0016(8) 0.0021(7) -0.0025(7)
C25 0.0203(10) 0.0203(9) 0.0211(10) 0.0014(7) -0.0011(7) -0.0032(6)
C26 0.0183(10) 0.0185(9) 0.0175(9) 0.0013(6) 0.0019(6) -0.0003(6)
C27 0.0183(9) 0.0188(9) 0.0169(9) 0.0008(7) -0.0025(6) 0.0020(7)
N28 0.0182(9) 0.0259(8) 0.0134(8) -0.0004(6) 0.0000(6) 0.0004(6)
C29 0.0168(10) 0.0292(10) 0.0131(9) 0.0039(7) 0.0003(6) -0.0004(7)
C30 0.0192(10) 0.0310(10) 0.0129(9) 0.0013(7) 0.0012(6) 0.0002(7)
C31 0.0176(10) 0.0347(11) 0.0176(10) 0.0012(8) -0.0003(7) -0.0024(7)
C32 0.0113(9) 0.0286(10) 0.0136(8) -0.0013(7) 0.0029(6) 0.0000(6)

loop_
_atom_type_symbol
_atom_type_description
_atom_type_scat_dispersion_real
_atom_type_scat_dispersion_imag
_atom_type_scat_source
C C 0.0181 0.0091 'International Tables Vol C Tables 4.2.6.8 and 6.1.1.4'
H H 0.0000 0.0000 'International Tables Vol C Tables 4.2.6.8 and 6.1.1.4'
N N 0.0311 0.0180 'International Tables Vol C Tables 4.2.6.8 and 6.1.1.4'
O O 0.0492 0.0322 'International Tables Vol C Tables 4.2.6.8 and 6.1.1.4'

loop_
_geom_angle_atom_site_label_1
_geom_angle_atom_site_label_2
_geom_angle_atom_site_label_3
_geom_angle
C31 N1 C30 111.71(14)
C31 N1 C2 109.20(14)
C30 N1 C2 112.31(14)
C31 N1 H1N 104.5(15)
C30 N1 H1N 113.4(15)
C2 N1 H1N 105.2(15)
N1 C2 C3 113.21(15)
N1 C2 H2A 110.3(14)
C3 C2 H2A 109.5(15)
N1 C2 H2B 106.8(14)
C3 C2 H2B 112.8(14)
H2A C2 H2B 104(2)
N4 C3 C2 111.11(15)
N4 C3 H3A 107.4(11)
C2 C3 H3A 114.4(11)
N4 C3 H3B 110.1(12)
C2 C3 H3B 108.7(13)
H3A C3 H3B 104.9(16)
C5 N4 C3 121.74(16)
C5 N4 H4N 122.7(19)
C3 N4 H4N 115.5(19)
O1 C5 N4 124.06(17)
O1 C5 C6 121.15(17)
N4 C5 C6 114.79(15)
N7 C6 C8 123.63(17)
N7 C6 C5 115.25(16)
C8 C6 C5 121.11(17)
C11 N7 C6 117.45(17)
C6 C8 C9 118.25(18)
C6 C8 H8 119.4(15)
C9 C8 H8 122.3(15)
C10 C9 C8 118.78(18)
C10 C9 H9 121.0(16)
C8 C9 H9 120.1(16)
C11 C10 C9 118.67(17)
C11 C10 H10 120.2(15)
C9 C10 H10 121.1(15)
N7 C11 C10 123.22(17)
N7 C11 C12 115.93(16)
C10 C11 C12 120.84(16)
O2 C12 N13 124.80(17)
O2 C12 C11 120.79(18)
N13 C12 C11 114.40(16)
C12 N13 C14 123.88(16)
C12 N13 H13N 120.0(14)
C14 N13 H13N 115.8(15)
N13 C14 C15 109.62(15)
N13 C14 H14A 109.0(14)
C15 C14 H14A 112.5(14)
N13 C14 H14B 108.6(13)
C15 C14 H14B 108.6(14)
H14A C14 H14B 108.5(19)
N16 C15 C14 114.50(16)
N16 C15 H15A 107.9(13)
C14 C15 H15A 109.9(13)
N16 C15 H15B 108.3(15)
C14 C15 H15B 106.7(16)
H15A C15 H15B 110(2)
C32 N16 C15 121.39(15)
C32 N16 C17 120.03(15)
C15 N16 C17 118.29(14)
N16 C17 C18 115.53(15)
N16 C17 H17A 108.6(13)
C18 C17 H17A 109.2(13)
N16 C17 H17B 107.0(13)
C18 C17 H17B 110.6(13)
H17A C17 H17B 105.4(18)
N19 C18 C17 109.08(15)
N19 C18 H18A 109.7(13)
C17 C18 H18A 112.5(13)
N19 C18 H18B 111.5(14)
C17 C18 H18B 108.2(14)
H18A C18 H18B 105.9(18)
C20 N19 C18 124.12(15)
C20 N19 H19N 119.6(15)
C18 N19 H19N 115.9(15)
O3 C20 N19 125.03(16)
O3 C20 C21 121.62(17)
N19 C20 C21 113.35(15)
N22 C21 C23 123.35(17)
N22 C21 C20 115.56(16)
C23 C21 C20 121.09(16)
C26 N22 C21 117.85(16)
C21 C23 C24 118.31(17)
C21 C23 H23 121.0(14)
C24 C23 H23 120.7(14)
C25 C24 C23 118.69(18)
C25 C24 H24 118.7(15)
C23 C24 H24 122.6(15)
C24 C25 C26 118.76(17)
C24 C25 H25 123.5(15)
C26 C25 H25 117.7(15)
N22 C26 C25 123.02(16)
N22 C26 C27 117.28(15)
C25 C26 C27 119.66(16)
O4 C27 N28 124.38(17)
O4 C27 C26 120.78(17)
N28 C27 C26 114.79(15)
C27 N28 C29 120.19(15)
C27 N28 H28N 120.5(19)
C29 N28 H28N 119.2(19)
N28 C29 C30 112.16(15)
N28 C29 H29A 108.8(12)
C30 C29 H29A 105.9(12)
N28 C29 H29B 107.2(13)
C30 C29 H29B 113.6(14)
H29A C29 H29B 109.1(18)
N1 C30 C29 112.74(15)
N1 C30 H30A 105.8(13)
C29 C30 H30A 111.8(13)
N1 C30 H30B 104.6(13)
C29 C30 H30B 111.7(13)
H30A C30 H30B 109.8(18)
N1 C31 H31A 107.1(15)
N1 C31 H31B 105.9(13)
H31A C31 H31B 114.4(19)
N1 C31 H31C 102.8(14)
H31A C31 H31C 114(2)
H31B C31 H31C 111.7(18)
O6 C32 O5 124.50(16)
O6 C32 N16 117.94(16)
O5 C32 N16 117.56(16)

loop_
_geom_bond_atom_site_label_1
_geom_bond_atom_site_label_2
_geom_bond_distance
O1 C5 1.226(2)
O2 C12 1.228(2)
O3 C20 1.232(2)
O4 C27 1.226(2)
O5 C32 1.279(2)
O6 C32 1.261(2)
N1 C31 1.495(2)
N1 C30 1.504(2)
N1 C2 1.505(3)
N1 H1N 0.92(3)
C2 C3 1.511(3)
C2 H2A 1.00(3)
C2 H2B 0.99(3)
C3 N4 1.455(2)
C3 H3A 0.990(18)
C3 H3B 0.95(2)
N4 C5 1.338(2)
N4 H4N 0.83(3)
C5 C6 1.515(3)
C6 N7 1.342(2)
C6 C8 1.382(3)
N7 C11 1.337(2)
C8 C9 1.390(3)
C8 H8 0.93(3)
C9 C10 1.391(3)
C9 H9 0.98(3)
C10 C11 1.384(3)
C10 H10 0.95(3)
C11 C12 1.511(2)
C12 N13 1.329(3)
N13 C14 1.460(2)
N13 H13N 0.85(2)
C14 C15 1.519(3)
C14 H14A 0.96(3)
C14 H14B 1.00(2)
C15 N16 1.458(2)
C15 H15A 1.00(2)
C15 H15B 0.96(3)
N16 C32 1.395(2)
N16 C17 1.467(2)
C17 C18 1.528(3)
C17 H17A 0.97(2)
C17 H17B 1.03(2)
C18 N19 1.450(2)
C18 H18A 0.96(2)
C18 H18B 0.99(3)
N19 C20 1.332(3)
N19 H19N 0.84(2)
C20 C21 1.511(2)
C21 N22 1.337(2)
C21 C23 1.384(3)
N22 C26 1.332(2)
C23 C24 1.391(3)
C23 H23 0.97(3)
C24 C25 1.386(3)
C24 H24 0.98(3)
C25 C26 1.387(3)
C25 H25 0.90(3)
C26 C27 1.517(2)
C27 N28 1.341(2)
N28 C29 1.455(2)
N28 H28N 0.85(3)
C29 C30 1.513(3)
C29 H29A 0.98(2)
C29 H29B 0.98(2)
C30 H30A 0.93(2)
C30 H30B 1.00(2)
C31 H31A 1.07(3)
C31 H31B 1.00(2)
C31 H31C 1.03(2)

loop_
_geom_hbond_atom_site_label_D
_geom_hbond_atom_site_label_H
_geom_hbond_atom_site_label_A
_geom_hbond_distance_DH
_geom_hbond_distance_HA
_geom_hbond_distance_DA
_geom_hbond_angle_DHA
N1 H1N O5 0.92(3) 1.89(2) 2.7448(19) 153(2)
N1 H1N O6 0.92(3) 2.61(3) 3.297(2) 132.0(19)
N4 H4N O5 0.83(3) 2.46(3) 3.192(2) 148(2)
N13 H13N O5 0.85(2) 2.22(2) 2.957(2) 145.3(19)
N19 H19N O6 0.84(2) 2.23(2) 2.993(2) 151(2)
N28 H28N O6 0.85(3) 2.14(3) 2.919(2) 154(3)

loop_
_geom_torsion_atom_site_label_1
_geom_torsion_atom_site_label_2
_geom_torsion_atom_site_label_3
_geom_torsion_atom_site_label_4
_geom_torsion
C31 N1 C2 C3 174.12(14)
C30 N1 C2 C3 49.6(2)
N1 C2 C3 N4 49.2(2)
C2 C3 N4 C5 -146.41(17)
C3 N4 C5 O1 -1.0(3)
C3 N4 C5 C6 178.65(16)
O1 C5 C6 N7 -178.40(17)
N4 C5 C6 N7 1.9(2)
O1 C5 C6 C8 0.9(3)
N4 C5 C6 C8 -178.82(16)
C8 C6 N7 C11 0.0(3)
C5 C6 N7 C11 179.26(16)
N7 C6 C8 C9 0.5(3)
C5 C6 C8 C9 -178.70(17)
C6 C8 C9 C10 -0.6(3)
C8 C9 C10 C11 0.2(3)
C6 N7 C11 C10 -0.5(3)
C6 N7 C11 C12 -179.49(15)
C9 C10 C11 N7 0.4(3)
C9 C10 C11 C12 179.37(16)
N7 C11 C12 O2 178.10(18)
C10 C11 C12 O2 -1.0(3)
N7 C11 C12 N13 -1.2(2)
C10 C11 C12 N13 179.73(18)
O2 C12 N13 C14 1.4(3)
C11 C12 N13 C14 -179.30(16)
C12 N13 C14 C15 157.25(18)
N13 C14 C15 N16 -60.5(2)
C14 C15 N16 C32 87.6(2)
C14 C15 N16 C17 -86.24(19)
C32 N16 C17 C18 -90.75(19)
C15 N16 C17 C18 83.13(19)
N16 C17 C18 N19 50.1(2)
C17 C18 N19 C20 -158.40(17)
C18 N19 C20 O3 -9.8(3)
C18 N19 C20 C21 169.84(16)
O3 C20 C21 N22 179.07(17)
N19 C20 C21 N22 -0.6(2)
O3 C20 C21 C23 -0.1(3)
N19 C20 C21 C23 -179.74(17)
C23 C21 N22 C26 1.7(3)
C20 C21 N22 C26 -177.42(15)
N22 C21 C23 C24 -1.2(3)
C20 C21 C23 C24 177.88(17)
C21 C23 C24 C25 -0.4(3)
C23 C24 C25 C26 1.4(3)
C21 N22 C26 C25 -0.6(3)
C21 N22 C26 C27 -178.27(15)
C24 C25 C26 N22 -0.9(3)
C24 C25 C26 C27 176.67(16)
N22 C26 C27 O4 -175.22(16)
C25 C26 C27 O4 7.0(3)
N22 C26 C27 N28 7.3(2)
C25 C26 C27 N28 -170.42(16)
O4 C27 N28 C29 -4.2(3)
C26 C27 N28 C29 173.17(15)
C27 N28 C29 C30 83.9(2)
C31 N1 C30 C29 65.7(2)
C2 N1 C30 C29 -171.25(15)
N28 C29 C30 N1 65.0(2)
C15 N16 C32 O6 -174.82(16)
C17 N16 C32 O6 -1.1(2)
C15 N16 C32 O5 5.7(2)
C17 N16 C32 O5 179.38(15)
